data_1570529
loop_
_publ_author_name
'Sun, Zhen'
'Xu, Wan'
'Qiu, Shuai'
'Ma, Zhiying'
'Li, Chunli'
'Zhang, Sheng'
'Wang, Hua'

_publ_section_title
;
 Thia[<i>n</i>]helicenes with long persistent phosphorescence.
;
_journal_issue 3
_journal_name_full 'Chemical science'
_journal_page_first 1077
_journal_page_last 1087
_journal_paper_doi 10.1039/d3sc05480b
_journal_volume 15
_journal_year 2024
_chemical_formula_moiety 'C19 H16 S3 Si'
_chemical_formula_sum 'C19 H16 S3 Si'
_chemical_formula_weight 368.59
_space_group_crystal_system orthorhombic
_space_group_IT_number 61
_space_group_name_Hall '-P 2ac 2ab'
_space_group_name_H-M_alt 'P b c a'
_atom_sites_solution_hydrogens geom
_atom_sites_solution_primary dual
_audit_creation_date 2020-10-15
_audit_creation_method
; 
Olex2 1.2 
(compiled 2018.05.29 svn.r3508 for OlexSys, GUI svn.r5506) 
;
_audit_update_record
;
2022-12-11 deposited with the CCDC.	2023-12-08 downloaded from the CCDC.
;
_cell_angle_alpha 90
_cell_angle_beta 90
_cell_angle_gamma 90
_cell_formula_units_Z 8
_cell_length_a 12.8509(2)
_cell_length_b 12.4040(2)
_cell_length_c 21.8020(4)
_cell_measurement_reflns_used 9470
_cell_measurement_temperature 150(2)
_cell_measurement_theta_max 28.313
_cell_measurement_theta_min 2.950
_cell_volume 3475.29(10)
_computing_cell_refinement 'SAINT V8.38A (?, 2016)'
_computing_data_collection 'Bruker XSCANS'
_computing_data_reduction 'SAINT V8.38A (?, 2016)'
_computing_molecular_graphics 'Olex2 (Dolomanov et al., 2009)'
_computing_publication_material 'Olex2 (Dolomanov et al., 2009)'
_computing_structure_refinement 'ShelXL (Sheldrick, 2015)'
_computing_structure_solution 'ShelXT (Sheldrick, 2015)'
_diffrn_ambient_temperature 150.0
_diffrn_measured_fraction_theta_full 0.999
_diffrn_measured_fraction_theta_max 0.998
_diffrn_measurement_device_type 'Bruker P4'
_diffrn_measurement_method '\w scans'
_diffrn_radiation_monochromator graphite
_diffrn_radiation_type MoK\a
_diffrn_radiation_wavelength 0.71073
_diffrn_reflns_av_R_equivalents 0.0393
_diffrn_reflns_av_unetI/netI 0.0263
_diffrn_reflns_Laue_measured_fraction_full 0.999
_diffrn_reflns_Laue_measured_fraction_max 0.998
_diffrn_reflns_limit_h_max 16
_diffrn_reflns_limit_h_min -17
_diffrn_reflns_limit_k_max 16
_diffrn_reflns_limit_k_min -15
_diffrn_reflns_limit_l_max 29
_diffrn_reflns_limit_l_min -28
_diffrn_reflns_number 26331
_diffrn_reflns_point_group_measured_fraction_full 0.999
_diffrn_reflns_point_group_measured_fraction_max 0.998
_diffrn_reflns_theta_full 25.242
_diffrn_reflns_theta_max 28.313
_diffrn_reflns_theta_min 2.450
_exptl_absorpt_coefficient_mu 0.491
_exptl_absorpt_correction_T_max 0.7457
_exptl_absorpt_correction_T_min 0.6855
_exptl_absorpt_correction_type multi-scan
_exptl_absorpt_process_details
'SADABS-2016/2 (Bruker,2016/2) was used for absorption correction. wR2(int) was 0.0964 before and 0.0619 after correction. The Ratio of minimum to maximum transmission is 0.9193. The \l/2 correction factor is Not present.'
_exptl_crystal_colour colourless
_exptl_crystal_colour_primary colourless
_exptl_crystal_density_diffrn 1.409
_exptl_crystal_description block
_exptl_crystal_F_000 1536
_exptl_crystal_size_max 0.15
_exptl_crystal_size_mid 0.12
_exptl_crystal_size_min 0.07
_refine_diff_density_max 0.320
_refine_diff_density_min -0.234
_refine_diff_density_rms 0.054
_refine_ls_extinction_method none
_refine_ls_goodness_of_fit_ref 1.042
_refine_ls_hydrogen_treatment constr
_refine_ls_matrix_type full
_refine_ls_number_parameters 211
_refine_ls_number_reflns 4321
_refine_ls_number_restraints 0
_refine_ls_restrained_S_all 1.042
_refine_ls_R_factor_all 0.0401
_refine_ls_R_factor_gt 0.0304
_refine_ls_shift/su_max 0.001
_refine_ls_shift/su_mean 0.000
_refine_ls_structure_factor_coef Fsqd
_refine_ls_weighting_details 'w=1/[\s^2^(Fo^2^)+(0.0319P)^2^+1.8476P] where P=(Fo^2^+2Fc^2^)/3'
_refine_ls_weighting_scheme calc
_refine_ls_wR_factor_gt 0.0714
_refine_ls_wR_factor_ref 0.0774
_reflns_Friedel_coverage 0.000
_reflns_number_gt 3678
_reflns_number_total 4321
_reflns_threshold_expression 'I > 2\s(I)'
_cod_data_source_file d3sc05480b2.cif
_cod_data_source_block TB[5]H
_cod_depositor_comments 'Adding full bibliography for 1570529--1570532.cif.'
_cod_database_code 1570529
_shelx_shelxl_version_number 2018/3
_shelx_space_group_comment
; 
The symmetry employed for this shelxl refinement is uniquely defined 
by the following loop, which should always be used as a source of 
symmetry information in preference to the above space-group names. 
They are only intended as comments. 
;
_shelx_estimated_absorpt_t_max 0.966
_shelx_estimated_absorpt_t_min 0.930
_olex2_refinement_description
; 
1. Fixed Uiso 
 At 1.2 times of: 
  All C(H) groups 
 At 1.5 times of: 
  All C(H,H,H) groups 
2.a Aromatic/amide H refined with riding coordinates: 
 C1(H1), C9(H9), C10(H10), C13(H13), C14(H14), C15(H15), C16(H16) 
2.b Idealised Me refined as rotating group: 
 C17(H17A,H17B,H17C), C18(H18A,H18B,H18C), C19(H19A,H19B,H19C) 
;
_olex2_submission_special_instructions 'No special instructions were received'

loop_
_space_group_symop_operation_xyz
'x, y, z'
'-x+1/2, -y, z+1/2'
'-x, y+1/2, -z+1/2'
'x+1/2, -y+1/2, -z'
'-x, -y, -z'
'x-1/2, y, -z-1/2'
'x, -y-1/2, z-1/2'
'-x-1/2, y-1/2, z'

loop_
_atom_site_label
_atom_site_type_symbol
_atom_site_fract_x
_atom_site_fract_y
_atom_site_fract_z
_atom_site_U_iso_or_equiv
_atom_site_adp_type
_atom_site_occupancy
_atom_site_site_symmetry_order
_atom_site_calc_flag
_atom_site_refinement_flags_posn
_atom_site_refinement_flags_adp
_atom_site_refinement_flags_occupancy
_atom_site_disorder_assembly
_atom_site_disorder_group
S1 S 0.56063(3) 0.12926(3) 0.31204(2) 0.02439(10) Uani 1 1 d . . . . .
S2 S 0.44329(3) 0.08218(3) 0.43505(2) 0.02424(10) Uani 1 1 d . . . . .
S3 S 0.40961(3) 0.19280(3) 0.56127(2) 0.02458(10) Uani 1 1 d . . . . .
Si1 Si 0.70652(3) 0.29050(3) 0.23988(2) 0.02050(10) Uani 1 1 d . . . . .
C1 C 0.63577(11) 0.29492(12) 0.36674(7) 0.0202(3) Uani 1 1 d . . . . .
H1 H 0.673379 0.359312 0.374799 0.024 Uiso 1 1 calc R . . . .
C2 C 0.63797(12) 0.24457(12) 0.31114(7) 0.0217(3) Uani 1 1 d . . . . .
C3 C 0.57219(11) 0.24303(11) 0.41215(7) 0.0180(3) Uani 1 1 d . . . . .
C4 C 0.52671(12) 0.15146(12) 0.38704(7) 0.0207(3) Uani 1 1 d . . . . .
C5 C 0.53780(11) 0.25840(11) 0.47511(7) 0.0188(3) Uani 1 1 d . . . . .
C6 C 0.46830(12) 0.17763(12) 0.49091(7) 0.0210(3) Uani 1 1 d . . . . .
C7 C 0.54601(11) 0.33725(12) 0.52441(7) 0.0183(3) Uani 1 1 d . . . . .
C8 C 0.47773(12) 0.31272(12) 0.57247(7) 0.0212(3) Uani 1 1 d . . . . .
C9 C 0.46273(12) 0.37998(13) 0.62373(8) 0.0252(3) Uani 1 1 d . . . . .
H9 H 0.415718 0.360109 0.655395 0.030 Uiso 1 1 calc R . . . .
C10 C 0.51707(12) 0.47420(13) 0.62698(8) 0.0252(3) Uani 1 1 d . . . . .
H10 H 0.505253 0.521902 0.660355 0.030 Uiso 1 1 calc R . . . .
C11 C 0.59110(12) 0.50222(12) 0.58125(7) 0.0216(3) Uani 1 1 d . . . . .
C12 C 0.60865(11) 0.43275(11) 0.53014(7) 0.0191(3) Uani 1 1 d . . . . .
C13 C 0.68758(11) 0.46085(12) 0.48827(7) 0.0231(3) Uani 1 1 d . . . . .
H13 H 0.702206 0.413902 0.454939 0.028 Uiso 1 1 calc R . . . .
C14 C 0.74395(13) 0.55425(13) 0.49434(8) 0.0269(3) Uani 1 1 d . . . . .
H14 H 0.796780 0.571119 0.465405 0.032 Uiso 1 1 calc R . . . .
C15 C 0.72366(13) 0.62495(13) 0.54326(8) 0.0270(3) Uani 1 1 d . . . . .
H15 H 0.761276 0.690584 0.546826 0.032 Uiso 1 1 calc R . . . .
C16 C 0.64958(13) 0.59881(12) 0.58565(8) 0.0254(3) Uani 1 1 d . . . . .
H16 H 0.636939 0.646539 0.618899 0.030 Uiso 1 1 calc R . . . .
C17 C 0.82223(15) 0.36816(16) 0.26564(9) 0.0373(4) Uani 1 1 d . . . . .
H17A H 0.855484 0.402184 0.230120 0.056 Uiso 1 1 calc GR . . . .
H17B H 0.871752 0.319345 0.285571 0.056 Uiso 1 1 calc GR . . . .
H17C H 0.800473 0.423886 0.294805 0.056 Uiso 1 1 calc GR . . . .
C18 C 0.74534(15) 0.16967(14) 0.19486(9) 0.0347(4) Uani 1 1 d . . . . .
H18A H 0.683779 0.125445 0.186444 0.052 Uiso 1 1 calc GR . . . .
H18B H 0.795901 0.127358 0.218368 0.052 Uiso 1 1 calc GR . . . .
H18C H 0.776795 0.192534 0.156029 0.052 Uiso 1 1 calc GR . . . .
C19 C 0.61805(14) 0.37835(16) 0.19470(9) 0.0348(4) Uani 1 1 d . . . . .
H19A H 0.655948 0.408606 0.159701 0.052 Uiso 1 1 calc GR . . . .
H19B H 0.592509 0.437040 0.220759 0.052 Uiso 1 1 calc GR . . . .
H19C H 0.559000 0.335750 0.179809 0.052 Uiso 1 1 calc GR . . . .

loop_
_atom_site_aniso_label
_atom_site_aniso_U_11
_atom_site_aniso_U_22
_atom_site_aniso_U_33
_atom_site_aniso_U_23
_atom_site_aniso_U_13
_atom_site_aniso_U_12
S1 0.0312(2) 0.02078(18) 0.0212(2) -0.00447(15) 0.00482(15) -0.00560(15)
S2 0.0326(2) 0.01910(18) 0.0210(2) -0.00046(14) 0.00306(15) -0.00689(15)
S3 0.0300(2) 0.02464(19) 0.0191(2) 0.00072(15) 0.00371(15) -0.00549(15)
Si1 0.01975(19) 0.0225(2) 0.0192(2) -0.00156(16) 0.00151(16) -0.00298(15)
C1 0.0209(7) 0.0191(7) 0.0207(8) -0.0006(6) 0.0003(6) -0.0016(5)
C2 0.0227(7) 0.0191(7) 0.0234(8) -0.0009(6) 0.0014(6) -0.0018(6)
C3 0.0181(6) 0.0165(6) 0.0194(8) 0.0006(5) -0.0009(5) 0.0013(5)
C4 0.0242(7) 0.0186(7) 0.0191(8) 0.0006(6) 0.0022(6) -0.0013(6)
C5 0.0181(7) 0.0176(7) 0.0207(8) 0.0018(6) -0.0010(5) 0.0019(5)
C6 0.0247(7) 0.0196(7) 0.0188(8) 0.0022(6) 0.0007(6) 0.0002(6)
C7 0.0186(7) 0.0194(7) 0.0168(8) 0.0011(6) -0.0025(5) 0.0033(5)
C8 0.0216(7) 0.0214(7) 0.0205(8) 0.0008(6) -0.0026(6) 0.0002(6)
C9 0.0262(8) 0.0307(8) 0.0188(8) 0.0002(6) 0.0009(6) 0.0013(6)
C10 0.0267(8) 0.0279(8) 0.0211(8) -0.0054(6) -0.0023(6) 0.0047(6)
C11 0.0219(7) 0.0211(7) 0.0217(8) -0.0010(6) -0.0072(6) 0.0042(6)
C12 0.0197(7) 0.0181(7) 0.0194(8) 0.0003(6) -0.0059(5) 0.0035(5)
C13 0.0225(7) 0.0250(7) 0.0217(8) -0.0017(6) -0.0028(6) -0.0004(6)
C14 0.0238(7) 0.0303(8) 0.0266(9) 0.0010(7) -0.0034(6) -0.0052(6)
C15 0.0278(8) 0.0221(7) 0.0311(9) 0.0001(6) -0.0105(7) -0.0036(6)
C16 0.0280(8) 0.0222(7) 0.0259(9) -0.0049(6) -0.0091(6) 0.0024(6)
C17 0.0366(9) 0.0451(11) 0.0301(10) 0.0027(8) -0.0041(8) -0.0192(8)
C18 0.0360(9) 0.0314(9) 0.0367(10) -0.0066(8) 0.0133(8) -0.0037(7)
C19 0.0284(9) 0.0453(10) 0.0308(10) 0.0074(8) 0.0027(7) 0.0048(8)

loop_
_atom_type_symbol
_atom_type_description
_atom_type_scat_dispersion_real
_atom_type_scat_dispersion_imag
_atom_type_scat_source
C C 0.0033 0.0016 'International Tables Vol C Tables 4.2.6.8 and 6.1.1.4'
H H 0.0000 0.0000 'International Tables Vol C Tables 4.2.6.8 and 6.1.1.4'
S S 0.1246 0.1234 'International Tables Vol C Tables 4.2.6.8 and 6.1.1.4'
Si Si 0.0817 0.0704 'International Tables Vol C Tables 4.2.6.8 and 6.1.1.4'

loop_
_geom_angle_atom_site_label_1
_geom_angle_atom_site_label_2
_geom_angle_atom_site_label_3
_geom_angle
_geom_angle_site_symmetry_1
_geom_angle_site_symmetry_3
_geom_angle_publ_flag
C4 S1 C2 91.38(7) . . ?
C4 S2 C6 88.33(7) . . ?
C6 S3 C8 89.89(7) . . ?
C17 Si1 C2 106.45(8) . . ?
C17 Si1 C18 111.26(9) . . ?
C18 Si1 C2 108.57(7) . . ?
C19 Si1 C2 109.28(8) . . ?
C19 Si1 C17 110.24(9) . . ?
C19 Si1 C18 110.92(9) . . ?
C2 C1 C3 114.79(13) . . ?
S1 C2 Si1 121.81(9) . . ?
C1 C2 S1 110.74(11) . . ?
C1 C2 Si1 127.38(11) . . ?
C1 C3 C5 139.88(13) . . ?
C4 C3 C1 109.52(13) . . ?
C4 C3 C5 110.55(13) . . ?
S1 C4 S2 130.99(9) . . ?
C3 C4 S1 113.57(11) . . ?
C3 C4 S2 115.41(12) . . ?
C3 C5 C7 139.65(13) . . ?
C6 C5 C3 109.62(13) . . ?
C6 C5 C7 110.39(13) . . ?
S3 C6 S2 128.46(9) . . ?
C5 C6 S2 116.09(12) . . ?
C5 C6 S3 115.18(12) . . ?
C8 C7 C5 111.15(13) . . ?
C8 C7 C12 117.70(13) . . ?
C12 C7 C5 131.13(14) . . ?
C7 C8 S3 113.28(11) . . ?
C7 C8 C9 123.44(14) . . ?
C9 C8 S3 123.24(12) . . ?
C10 C9 C8 118.64(15) . . ?
C9 C10 C11 121.06(15) . . ?
C10 C11 C12 120.41(14) . . ?
C16 C11 C10 120.94(15) . . ?
C16 C11 C12 118.66(15) . . ?
C11 C12 C7 118.50(14) . . ?
C13 C12 C7 123.42(14) . . ?
C13 C12 C11 118.08(14) . . ?
C14 C13 C12 121.77(15) . . ?
C13 C14 C15 120.13(16) . . ?
C16 C15 C14 119.65(15) . . ?
C15 C16 C11 121.63(15) . . ?

loop_
_geom_bond_atom_site_label_1
_geom_bond_atom_site_label_2
_geom_bond_distance
_geom_bond_site_symmetry_2
_geom_bond_publ_flag
S1 C2 1.7418(15) . ?
S1 C4 1.7145(16) . ?
S2 C4 1.7271(15) . ?
S2 C6 1.7287(16) . ?
S3 C6 1.7196(16) . ?
S3 C8 1.7431(16) . ?
Si1 C2 1.8746(16) . ?
Si1 C17 1.8586(17) . ?
Si1 C18 1.8598(17) . ?
Si1 C19 1.8575(18) . ?
C1 C2 1.364(2) . ?
C1 C3 1.436(2) . ?
C3 C4 1.390(2) . ?
C3 C5 1.455(2) . ?
C5 C6 1.386(2) . ?
C5 C7 1.457(2) . ?
C7 C8 1.400(2) . ?
C7 C12 1.438(2) . ?
C8 C9 1.408(2) . ?
C9 C10 1.363(2) . ?
C10 C11 1.421(2) . ?
C11 C12 1.426(2) . ?
C11 C16 1.418(2) . ?
C12 C13 1.408(2) . ?
C13 C14 1.373(2) . ?
C14 C15 1.405(2) . ?
C15 C16 1.366(2) . ?
